data_2228230
loop_
_publ_author_name
'Thirugnan Sundar, A.'
'Rajagopal, G.'
'Murugavel, S.'
'Subbiah Pandi, A.'

_publ_section_title
;
 2-{[4-(Diethylamino)phenyl]iminomethyl}-4,6-diiodophenol
;
_journal_coeditor_code BT5392
_journal_issue 12
_journal_name_full 'Acta Crystallographica Section E'
_journal_page_first o3089
_journal_paper_doi 10.1107/S160053681004417X
_journal_volume 66
_journal_year 2010
_chemical_formula_iupac 'C17 H18 I2 N2 O'
_chemical_formula_moiety 'C17 H18 I2 N2 O'
_chemical_formula_sum 'C17 H18 I2 N2 O'
_chemical_formula_weight 520.13
_chemical_name_systematic
;
2-{[4-(Diethylamino)phenyl]iminomethyl}-4,6-diiodophenol
;
_space_group_IT_number 14
_symmetry_cell_setting monoclinic
_symmetry_space_group_name_Hall '-P 2yn'
_symmetry_space_group_name_H-M 'P 1 21/n 1'
_atom_sites_solution_hydrogens geom
_atom_sites_solution_primary direct
_atom_sites_solution_secondary difmap
_audit_creation_method SHELXL-97
_cell_angle_alpha 90.00
_cell_angle_beta 111.958(2)
_cell_angle_gamma 90.00
_cell_formula_units_Z 4
_cell_length_a 11.5562(5)
_cell_length_b 11.1325(5)
_cell_length_c 15.1207(6)
_cell_measurement_reflns_used 7076
_cell_measurement_temperature 293(2)
_cell_measurement_theta_max 33.5
_cell_measurement_theta_min 1.9
_cell_volume 1804.16(14)
_computing_cell_refinement 'SAINT (Bruker, 2004)'
_computing_data_collection 'APEX2 (Bruker, 2004)'
_computing_data_reduction 'XPREP (Bruker, 2004)'
_computing_molecular_graphics 'ORTEP-3 (Farrugia, 1997)'
_computing_publication_material 'SHELXL97 (Sheldrick, 2008) and  PLATON  (Spek, 2009)'
_computing_structure_refinement 'SHELXL97 (Sheldrick, 2008)'
_computing_structure_solution 'SHELXS97 (Sheldrick, 2008)'
_diffrn_ambient_temperature 293(2)
_diffrn_detector_area_resol_mean 10.0
_diffrn_measured_fraction_theta_full 0.995
_diffrn_measured_fraction_theta_max 0.995
_diffrn_measurement_device_type 'Bruker APEXII CCD'
_diffrn_measurement_method '\w scans'
_diffrn_radiation_monochromator graphite
_diffrn_radiation_source 'fine-focus sealed tube'
_diffrn_radiation_type MoK\a
_diffrn_radiation_wavelength 0.71073
_diffrn_reflns_av_R_equivalents 0.0257
_diffrn_reflns_av_sigmaI/netI 0.0244
_diffrn_reflns_limit_h_max 17
_diffrn_reflns_limit_h_min -16
_diffrn_reflns_limit_k_max 17
_diffrn_reflns_limit_k_min -10
_diffrn_reflns_limit_l_max 20
_diffrn_reflns_limit_l_min -23
_diffrn_reflns_number 26163
_diffrn_reflns_theta_full 33.51
_diffrn_reflns_theta_max 33.51
_diffrn_reflns_theta_min 1.91
_exptl_absorpt_coefficient_mu 3.489
_exptl_absorpt_correction_T_max 0.572
_exptl_absorpt_correction_T_min 0.450
_exptl_absorpt_correction_type multi-scan
_exptl_absorpt_process_details '(SADABS; Sheldrick, 1996)'
_exptl_crystal_colour Yellow
_exptl_crystal_density_diffrn 1.915
_exptl_crystal_density_method 'not measured'
_exptl_crystal_description Block
_exptl_crystal_F_000 992
_exptl_crystal_size_max 0.24
_exptl_crystal_size_mid 0.22
_exptl_crystal_size_min 0.16
_refine_diff_density_max 1.139
_refine_diff_density_min -1.244
_refine_ls_extinction_coef 0.00078(19)
_refine_ls_extinction_expression Fc^*^=kFc[1+0.001xFc^2^\l^3^/sin(2\q)]^-1/4^
_refine_ls_extinction_method 'SHELXL97 (Sheldrick, 2008)'
_refine_ls_goodness_of_fit_ref 1.013
_refine_ls_hydrogen_treatment constr
_refine_ls_matrix_type full
_refine_ls_number_parameters 202
_refine_ls_number_reflns 7041
_refine_ls_number_restraints 0
_refine_ls_restrained_S_all 1.013
_refine_ls_R_factor_all 0.0671
_refine_ls_R_factor_gt 0.0359
_refine_ls_shift/su_max 0.000
_refine_ls_shift/su_mean 0.000
_refine_ls_structure_factor_coef Fsqd
_refine_ls_weighting_details 'calc w=1/[\s^2^(Fo^2^)+(0.0437P)^2^+1.1802P] where P=(Fo^2^+2Fc^2^)/3'
_refine_ls_weighting_scheme calc
_refine_ls_wR_factor_gt 0.0891
_refine_ls_wR_factor_ref 0.1046
_reflns_number_gt 4445
_reflns_number_total 7041
_reflns_threshold_expression I>2\s(I)
_cod_data_source_file bt5392.cif
_cod_data_source_block I
_cod_original_cell_volume 1804.15(13)
_cod_original_sg_symbol_H-M 'P 21/n'
_cod_database_code 2228230
_cod_database_fobs_code 2228230

loop_
_symmetry_equiv_pos_as_xyz
'x, y, z'
'-x+1/2, y+1/2, -z+1/2'
'-x, -y, -z'
'x-1/2, -y-1/2, z-1/2'

loop_
_atom_site_type_symbol
_atom_site_label
_atom_site_fract_x
_atom_site_fract_y
_atom_site_fract_z
_atom_site_U_iso_or_equiv
_atom_site_adp_type
_atom_site_calc_flag
_atom_site_refinement_flags
_atom_site_occupancy
_atom_site_disorder_assembly
_atom_site_disorder_group
I I1 0.33796(2) 0.47955(2) 0.048244(18) 0.06508(9) Uani d . 1 . .
I I2 -0.17213(2) 0.45975(3) -0.257569(17) 0.07853(11) Uani d . 1 . .
O O1 -0.18770(18) 0.2470(2) -0.12546(15) 0.0561(5) Uani d . 1 . .
H H1 -0.1935 0.1911 -0.0920 0.084 Uiso calc R 1 . .
N N1 -0.1205(2) 0.10225(19) 0.01926(16) 0.0424(5) Uani d . 1 . .
N N2 -0.2604(2) -0.2797(2) 0.20106(18) 0.0502(5) Uani d . 1 . .
C C1 -0.0432(2) 0.3956(2) -0.12942(18) 0.0418(5) Uani d . 1 . .
C C2 -0.0754(2) 0.2987(2) -0.08510(19) 0.0401(5) Uani d . 1 . .
C C3 0.0127(2) 0.2571(2) 0.00140(18) 0.0384(5) Uani d . 1 . .
C C4 0.1298(2) 0.3106(2) 0.0396(2) 0.0434(5) Uani d . 1 . .
H H4 0.1882 0.2827 0.0969 0.052 Uiso calc R 1 . .
C C5 0.1596(2) 0.4050(2) -0.00723(19) 0.0413(5) Uani d . 1 . .
C C6 0.0732(2) 0.4483(2) -0.09115(19) 0.0424(5) Uani d . 1 . .
H H6 0.0931 0.5128 -0.1220 0.051 Uiso calc R 1 . .
C C7 -0.0155(3) 0.1572(2) 0.0516(2) 0.0435(5) Uani d . 1 . .
H H7 0.0447 0.1321 0.1091 0.052 Uiso calc R 1 . .
C C8 -0.1490(2) 0.0059(2) 0.06823(19) 0.0393(5) Uani d . 1 . .
C C9 -0.0659(2) -0.0478(2) 0.1498(2) 0.0448(6) Uani d . 1 . .
H H9 0.0160 -0.0206 0.1753 0.054 Uiso calc R 1 . .
C C10 -0.1022(3) -0.1412(3) 0.1942(2) 0.0460(6) Uani d . 1 . .
H H10 -0.0442 -0.1752 0.2490 0.055 Uiso calc R 1 . .
C C11 -0.2248(2) -0.1854(2) 0.15812(19) 0.0414(5) Uani d . 1 . .
C C12 -0.3081(3) -0.1300(3) 0.0757(2) 0.0474(6) Uani d . 1 . .
H H12 -0.3906 -0.1557 0.0501 0.057 Uiso calc R 1 . .
C C13 -0.2698(3) -0.0380(2) 0.03204(19) 0.0442(6) Uani d . 1 . .
H H13 -0.3268 -0.0044 -0.0234 0.053 Uiso calc R 1 . .
C C14 -0.3909(3) -0.3145(3) 0.1708(2) 0.0564(7) Uani d . 1 . .
H H14A -0.3951 -0.3952 0.1936 0.068 Uiso calc R 1 . .
H H14B -0.4266 -0.3168 0.1017 0.068 Uiso calc R 1 . .
C C15 -0.4696(4) -0.2328(4) 0.2052(3) 0.0820(12) Uani d . 1 . .
H H15A -0.4382 -0.2334 0.2737 0.123 Uiso calc R 1 . .
H H15B -0.5544 -0.2605 0.1808 0.123 Uiso calc R 1 . .
H H15C -0.4662 -0.1525 0.1832 0.123 Uiso calc R 1 . .
C C16 -0.1740(3) -0.3316(3) 0.2895(3) 0.0681(9) Uani d . 1 . .
H H16A -0.0935 -0.3421 0.2842 0.082 Uiso calc R 1 . .
H H16B -0.2042 -0.4105 0.2977 0.082 Uiso calc R 1 . .
C C17 -0.1568(4) -0.2583(5) 0.3760(3) 0.0930(15) Uani d . 1 . .
H H17A -0.1348 -0.1777 0.3662 0.140 Uiso calc R 1 . .
H H17B -0.0914 -0.2926 0.4300 0.140 Uiso calc R 1 . .
H H17C -0.2331 -0.2575 0.3874 0.140 Uiso calc R 1 . .

loop_
_atom_site_aniso_label
_atom_site_aniso_U_11
_atom_site_aniso_U_22
_atom_site_aniso_U_33
_atom_site_aniso_U_12
_atom_site_aniso_U_13
_atom_site_aniso_U_23
I1 0.04530(12) 0.06753(15) 0.07159(16) -0.01936(9) 0.00944(10) -0.00041(10)
I2 0.05227(14) 0.1088(2) 0.05720(15) -0.01130(12) 0.00056(10) 0.03482(13)
O1 0.0423(10) 0.0597(12) 0.0577(12) -0.0140(9) 0.0090(9) 0.0060(10)
N1 0.0457(12) 0.0380(10) 0.0479(12) -0.0021(9) 0.0227(10) 0.0008(9)
N2 0.0510(13) 0.0495(13) 0.0506(14) -0.0104(10) 0.0194(11) 0.0062(11)
C1 0.0391(12) 0.0445(13) 0.0393(13) -0.0014(10) 0.0117(10) 0.0037(10)
C2 0.0373(12) 0.0402(12) 0.0435(13) -0.0012(9) 0.0157(10) -0.0027(10)
C3 0.0385(12) 0.0336(11) 0.0428(13) -0.0014(9) 0.0149(10) -0.0011(9)
C4 0.0400(13) 0.0404(12) 0.0442(14) -0.0019(10) 0.0092(10) 0.0023(11)
C5 0.0365(12) 0.0382(12) 0.0462(14) -0.0050(9) 0.0121(10) -0.0025(10)
C6 0.0445(14) 0.0386(12) 0.0440(14) -0.0029(10) 0.0166(11) 0.0029(10)
C7 0.0480(14) 0.0373(12) 0.0475(14) -0.0004(10) 0.0206(12) 0.0035(11)
C8 0.0419(13) 0.0358(11) 0.0437(13) -0.0019(9) 0.0201(11) -0.0004(10)
C9 0.0365(12) 0.0467(14) 0.0528(16) -0.0041(10) 0.0186(11) 0.0022(12)
C10 0.0421(13) 0.0478(14) 0.0483(15) -0.0003(11) 0.0172(11) 0.0065(12)
C11 0.0449(13) 0.0394(12) 0.0423(13) -0.0050(10) 0.0191(11) -0.0015(10)
C12 0.0428(13) 0.0521(15) 0.0434(14) -0.0138(11) 0.0115(11) -0.0024(12)
C13 0.0437(13) 0.0476(14) 0.0380(13) -0.0064(11) 0.0115(11) -0.0003(11)
C14 0.0550(17) 0.0511(16) 0.0634(19) -0.0177(13) 0.0225(15) 0.0013(14)
C15 0.059(2) 0.096(3) 0.098(3) -0.009(2) 0.037(2) -0.010(2)
C16 0.066(2) 0.067(2) 0.071(2) -0.0094(17) 0.0248(17) 0.0222(18)
C17 0.089(3) 0.123(4) 0.061(2) -0.037(3) 0.020(2) 0.004(2)

loop_
_atom_type_symbol
_atom_type_description
_atom_type_scat_dispersion_real
_atom_type_scat_dispersion_imag
_atom_type_scat_source
C C 0.0033 0.0016 'International Tables Vol C Tables 4.2.6.8 and 6.1.1.4'
H H 0.0000 0.0000 'International Tables Vol C Tables 4.2.6.8 and 6.1.1.4'
N N 0.0061 0.0033 'International Tables Vol C Tables 4.2.6.8 and 6.1.1.4'
I I -0.4742 1.8119 'International Tables Vol C Tables 4.2.6.8 and 6.1.1.4'
O O 0.0106 0.0060 'International Tables Vol C Tables 4.2.6.8 and 6.1.1.4'

loop_
_geom_angle_atom_site_label_1
_geom_angle_atom_site_label_2
_geom_angle_atom_site_label_3
_geom_angle_site_symmetry_1
_geom_angle_site_symmetry_3
_geom_angle
_geom_angle_publ_flag
C2 O1 H1 . . 109.5 ?
C7 N1 C8 . . 122.5(2) ?
C11 N2 C14 . . 120.8(2) ?
C11 N2 C16 . . 120.9(2) ?
C14 N2 C16 . . 117.2(2) ?
C6 C1 C2 . . 121.4(2) ?
C6 C1 I2 . . 119.38(19) ?
C2 C1 I2 . . 119.18(19) ?
O1 C2 C1 . . 120.1(2) ?
O1 C2 C3 . . 121.6(2) ?
C1 C2 C3 . . 118.3(2) ?
C4 C3 C2 . . 120.0(2) ?
C4 C3 C7 . . 119.0(2) ?
C2 C3 C7 . . 121.0(2) ?
C5 C4 C3 . . 120.2(2) ?
C5 C4 H4 . . 119.9 ?
C3 C4 H4 . . 119.9 ?
C6 C5 C4 . . 120.4(2) ?
C6 C5 I1 . . 119.91(19) ?
C4 C5 I1 . . 119.71(19) ?
C5 C6 C1 . . 119.6(2) ?
C5 C6 H6 . . 120.2 ?
C1 C6 H6 . . 120.2 ?
N1 C7 C3 . . 122.2(3) ?
N1 C7 H7 . . 118.9 ?
C3 C7 H7 . . 118.9 ?
C9 C8 C13 . . 117.5(2) ?
C9 C8 N1 . . 125.2(2) ?
C13 C8 N1 . . 117.4(2) ?
C8 C9 C10 . . 121.4(3) ?
C8 C9 H9 . . 119.3 ?
C10 C9 H9 . . 119.3 ?
C9 C10 C11 . . 121.3(3) ?
C9 C10 H10 . . 119.4 ?
C11 C10 H10 . . 119.4 ?
N2 C11 C12 . . 121.9(2) ?
N2 C11 C10 . . 121.4(3) ?
C12 C11 C10 . . 116.7(2) ?
C13 C12 C11 . . 121.1(2) ?
C13 C12 H12 . . 119.5 ?
C11 C12 H12 . . 119.5 ?
C12 C13 C8 . . 122.0(3) ?
C12 C13 H13 . . 119.0 ?
C8 C13 H13 . . 119.0 ?
N2 C14 C15 . . 114.7(3) ?
N2 C14 H14A . . 108.6 ?
C15 C14 H14A . . 108.6 ?
N2 C14 H14B . . 108.6 ?
C15 C14 H14B . . 108.6 ?
H14A C14 H14B . . 107.6 ?
C14 C15 H15A . . 109.5 ?
C14 C15 H15B . . 109.5 ?
H15A C15 H15B . . 109.5 ?
C14 C15 H15C . . 109.5 ?
H15A C15 H15C . . 109.5 ?
H15B C15 H15C . . 109.5 ?
N2 C16 C17 . . 114.2(3) ?
N2 C16 H16A . . 108.7 ?
C17 C16 H16A . . 108.7 ?
N2 C16 H16B . . 108.7 ?
C17 C16 H16B . . 108.7 ?
H16A C16 H16B . . 107.6 ?
C16 C17 H17A . . 109.5 ?
C16 C17 H17B . . 109.5 ?
H17A C17 H17B . . 109.5 ?
C16 C17 H17C . . 109.5 ?
H17A C17 H17C . . 109.5 ?
H17B C17 H17C . . 109.5 ?

loop_
_geom_bond_atom_site_label_1
_geom_bond_atom_site_label_2
_geom_bond_site_symmetry_2
_geom_bond_distance
_geom_bond_publ_flag
I1 C5 . 2.085(2) ?
I2 C1 . 2.080(3) ?
O1 C2 . 1.340(3) ?
O1 H1 . 0.8200 ?
N1 C7 . 1.281(3) ?
N1 C8 . 1.411(3) ?
N2 C11 . 1.375(3) ?
N2 C14 . 1.456(4) ?
N2 C16 . 1.457(4) ?
C1 C6 . 1.381(4) ?
C1 C2 . 1.391(4) ?
C2 C3 . 1.402(4) ?
C3 C4 . 1.391(3) ?
C3 C7 . 1.450(3) ?
C4 C5 . 1.381(4) ?
C4 H4 . 0.9300 ?
C5 C6 . 1.376(4) ?
C6 H6 . 0.9300 ?
C7 H7 . 0.9300 ?
C8 C9 . 1.383(4) ?
C8 C13 . 1.384(4) ?
C9 C10 . 1.385(4) ?
C9 H9 . 0.9300 ?
C10 C11 . 1.403(4) ?
C10 H10 . 0.9300 ?
C11 C12 . 1.401(4) ?
C12 C13 . 1.378(4) ?
C12 H12 . 0.9300 ?
C13 H13 . 0.9300 ?
C14 C15 . 1.510(5) ?
C14 H14A . 0.9700 ?
C14 H14B . 0.9700 ?
C15 H15A . 0.9600 ?
C15 H15B . 0.9600 ?
C15 H15C . 0.9600 ?
C16 C17 . 1.489(6) ?
C16 H16A . 0.9700 ?
C16 H16B . 0.9700 ?
C17 H17A . 0.9600 ?
C17 H17B . 0.9600 ?
C17 H17C . 0.9600 ?

loop_
_geom_hbond_atom_site_label_D
_geom_hbond_atom_site_label_H
_geom_hbond_atom_site_label_A
_geom_hbond_site_symmetry_A
_geom_hbond_distance_DH
_geom_hbond_distance_HA
_geom_hbond_distance_DA
_geom_hbond_angle_DHA
O1 H1 N1 1 0.82 1.86 2.592(3) 148
C16 H16B Cg1^i^ 2_445 0.97 2.94 3.845(4) 155

loop_
_geom_torsion_atom_site_label_1
_geom_torsion_atom_site_label_2
_geom_torsion_atom_site_label_3
_geom_torsion_atom_site_label_4
_geom_torsion_site_symmetry_1
_geom_torsion_site_symmetry_2
_geom_torsion_site_symmetry_3
_geom_torsion_site_symmetry_4
_geom_torsion
_geom_torsion_publ_flag
C6 C1 C2 O1 . . . . -177.9(2) ?
I2 C1 C2 O1 . . . . 0.8(3) ?
C6 C1 C2 C3 . . . . 1.6(4) ?
I2 C1 C2 C3 . . . . -179.80(18) ?
O1 C2 C3 C4 . . . . 177.9(2) ?
C1 C2 C3 C4 . . . . -1.5(4) ?
O1 C2 C3 C7 . . . . -1.1(4) ?
C1 C2 C3 C7 . . . . 179.5(2) ?
C2 C3 C4 C5 . . . . 0.2(4) ?
C7 C3 C4 C5 . . . . 179.2(2) ?
C3 C4 C5 C6 . . . . 1.1(4) ?
C3 C4 C5 I1 . . . . -177.55(19) ?
C4 C5 C6 C1 . . . . -1.1(4) ?
I1 C5 C6 C1 . . . . 177.6(2) ?
C2 C1 C6 C5 . . . . -0.3(4) ?
I2 C1 C6 C5 . . . . -178.9(2) ?
C8 N1 C7 C3 . . . . -179.3(2) ?
C4 C3 C7 N1 . . . . -178.5(2) ?
C2 C3 C7 N1 . . . . 0.6(4) ?
C7 N1 C8 C9 . . . . -6.6(4) ?
C7 N1 C8 C13 . . . . 173.1(2) ?
C13 C8 C9 C10 . . . . -0.6(4) ?
N1 C8 C9 C10 . . . . 179.1(3) ?
C8 C9 C10 C11 . . . . 0.2(4) ?
C14 N2 C11 C12 . . . . -9.1(4) ?
C16 N2 C11 C12 . . . . -176.7(3) ?
C14 N2 C11 C10 . . . . 171.8(3) ?
C16 N2 C11 C10 . . . . 4.3(4) ?
C9 C10 C11 N2 . . . . 178.7(3) ?
C9 C10 C11 C12 . . . . -0.4(4) ?
N2 C11 C12 C13 . . . . -178.0(3) ?
C10 C11 C12 C13 . . . . 1.1(4) ?
C11 C12 C13 C8 . . . . -1.6(4) ?
C9 C8 C13 C12 . . . . 1.3(4) ?
N1 C8 C13 C12 . . . . -178.4(2) ?
C11 N2 C14 C15 . . . . -76.2(4) ?
C16 N2 C14 C15 . . . . 91.8(4) ?
C11 N2 C16 C17 . . . . 76.8(4) ?
C14 N2 C16 C17 . . . . -91.2(4) ?

loop_
_cod_related_entry_id
_cod_related_entry_database
_cod_related_entry_code
1 ChemSpider 30656332
